data_7228993
loop_
_publ_author_name
'Ma, Yan'
'Yang, Yong-Sheng'
'Jiang, Yu-Han'
'Li, Yue-Xue'
'Liu, Min'
'Li, Zhong-Feng'
'Han, Hong-Liang'
'Yang, Yu-Ping'
'Xin, Xiu-Lan'
'Jin, Qiong-Hua'

_publ_section_title
;
 Lanthanide contraction and chelating effect on a new family of lanthanide
 complexes with tetrakis(O-isopropyl)methyle-nediphosphonate: synthesis,
 structures and terahertz time-domain spectroscopy
;
_journal_issue 66
_journal_name_full 'RSC Adv.'
_journal_page_first 41651
_journal_paper_doi 10.1039/C7RA07888A
_journal_volume 7
_journal_year 2017
_chemical_formula_sum 'C26 H72 Cl3 Nd O18 P4'
_chemical_formula_weight 1047.31
_chemical_name_systematic
; 
 ? 
;
_space_group_IT_number 19
_symmetry_cell_setting orthorhombic
_symmetry_space_group_name_Hall 'P 2ac 2ab'
_symmetry_space_group_name_H-M 'P 21 21 21'
_atom_sites_solution_hydrogens geom
_atom_sites_solution_primary direct
_atom_sites_solution_secondary difmap
_audit_creation_method SHELXL-97
_audit_update_record
;
2017-07-07 deposited with the CCDC.
2017-08-18 downloaded from the CCDC.
;
_cell_angle_alpha 90.00
_cell_angle_beta 90.00
_cell_angle_gamma 90.00
_cell_formula_units_Z 4
_cell_length_a 10.6178(11)
_cell_length_b 20.6875(19)
_cell_length_c 23.129(3)
_cell_measurement_reflns_used 10419
_cell_measurement_temperature 298(2)
_cell_measurement_theta_max 24.971
_cell_measurement_theta_min 2.604
_cell_volume 5080.4(10)
_computing_cell_refinement 'Bruker SMART'
_computing_data_collection 'Bruker SMART'
_computing_data_reduction 'Bruker SAINT'
_computing_molecular_graphics 'Bruker SHELXTL'
_computing_publication_material 'Bruker SHELXTL'
_computing_structure_refinement 'SHELXL-97 (Sheldrick, 1997)'
_computing_structure_solution 'SHELXS-97 (Sheldrick, 1990)'
_diffrn_ambient_temperature 298(2)
_diffrn_measured_fraction_theta_full 0.998
_diffrn_measured_fraction_theta_max 0.998
_diffrn_measurement_device_type 'CCD area detector'
_diffrn_measurement_method 'phi and omega scans'
_diffrn_radiation_monochromator graphite
_diffrn_radiation_source 'fine-focus sealed tube'
_diffrn_radiation_type MoK\a
_diffrn_radiation_wavelength 0.71073
_diffrn_reflns_av_R_equivalents 0.0436
_diffrn_reflns_av_sigmaI/netI 0.0548
_diffrn_reflns_limit_h_max 12
_diffrn_reflns_limit_h_min -12
_diffrn_reflns_limit_k_max 24
_diffrn_reflns_limit_k_min -19
_diffrn_reflns_limit_l_max 27
_diffrn_reflns_limit_l_min -25
_diffrn_reflns_number 25667
_diffrn_reflns_theta_full 25.02
_diffrn_reflns_theta_max 25.02
_diffrn_reflns_theta_min 2.33
_exptl_absorpt_coefficient_mu 1.362
_exptl_absorpt_correction_T_max 0.6774
_exptl_absorpt_correction_T_min 0.5919
_exptl_absorpt_correction_type multi-scan
_exptl_absorpt_process_details sadabs
_exptl_crystal_density_diffrn 1.369
_exptl_crystal_density_method 'not measured'
_exptl_crystal_description block
_exptl_crystal_F_000 2172
_exptl_crystal_size_max 0.43
_exptl_crystal_size_mid 0.40
_exptl_crystal_size_min 0.31
_refine_diff_density_max 0.478
_refine_diff_density_min -0.476
_refine_diff_density_rms 0.072
_refine_ls_abs_structure_details 'Flack H D (1983), Acta Cryst. A39, 876-881'
_refine_ls_abs_structure_Flack -0.028(9)
_refine_ls_extinction_method none
_refine_ls_goodness_of_fit_ref 1.043
_refine_ls_hydrogen_treatment mixed
_refine_ls_matrix_type full
_refine_ls_number_parameters 485
_refine_ls_number_reflns 8956
_refine_ls_number_restraints 0
_refine_ls_restrained_S_all 1.043
_refine_ls_R_factor_all 0.0473
_refine_ls_R_factor_gt 0.0346
_refine_ls_shift/su_max 0.001
_refine_ls_shift/su_mean 0.000
_refine_ls_structure_factor_coef Fsqd
_refine_ls_weighting_details 'calc w=1/[\s^2^(Fo^2^)+(0.0360P)^2^+0.1597P] where P=(Fo^2^+2Fc^2^)/3'
_refine_ls_weighting_scheme calc
_refine_ls_wR_factor_gt 0.0721
_refine_ls_wR_factor_ref 0.0794
_reflns_number_gt 7714
_reflns_number_total 8956
_reflns_threshold_expression >2sigma(I)
_cod_data_source_file c7ra07888a2.cif
_cod_data_source_block 111030c
_cod_depositor_comments
;
The following automatic conversions were performed:

'_symmetry_cell_setting' value 'Orthorhombic' changed to
'orthorhombic' according to
/home/data/users/saulius/crontab/automatic-downloads/rss-feeds/RSC/lib/dictionaries/cif_core.dic
dictionary named 'cif_core.dic' version 2.4.2 from 2011-04-26.

Automatic conversion script
Id: cif_fix_values 4973 2017-02-22 13:04:09Z antanas 
;
_cod_original_cell_volume 5080.4(9)
_cod_original_sg_symbol_H-M P2(1)2(1)2(1)
_cod_database_code 7228993

loop_
_symmetry_equiv_pos_as_xyz
'x, y, z'
'-x+1/2, -y, z+1/2'
'-x, y+1/2, -z+1/2'
'x+1/2, -y+1/2, -z'

loop_
_atom_site_label
_atom_site_type_symbol
_atom_site_fract_x
_atom_site_fract_y
_atom_site_fract_z
_atom_site_U_iso_or_equiv
_atom_site_adp_type
_atom_site_occupancy
_atom_site_symmetry_multiplicity
_atom_site_calc_flag
_atom_site_refinement_flags
Nd1 Nd 0.34276(2) 0.515137(12) 0.223123(10) 0.03138(7) Uani 1 1 d .
Cl1 Cl 0.12431(11) 0.47172(7) 0.16587(7) 0.0560(4) Uani 1 1 d .
Cl2 Cl 0.30765(17) 0.73843(7) 0.26743(12) 0.1006(7) Uani 1 1 d .
Cl3 Cl 0.75383(14) 0.59267(8) 0.27179(11) 0.0872(6) Uani 1 1 d .
O1 O 0.3984(3) 0.55942(15) 0.12897(14) 0.0409(8) Uani 1 1 d .
O2 O 0.3079(4) 0.58321(18) 0.03009(16) 0.0595(11) Uani 1 1 d .
O3 O 0.5281(4) 0.54956(18) 0.03690(17) 0.0578(10) Uani 1 1 d .
O4 O 0.4309(3) 0.42693(15) 0.16440(14) 0.0416(8) Uani 1 1 d .
O5 O 0.5796(4) 0.40588(18) 0.07921(17) 0.0571(10) Uani 1 1 d .
O6 O 0.3936(4) 0.33745(18) 0.09231(18) 0.0685(13) Uani 1 1 d .
O7 O 0.2739(3) 0.54435(16) 0.31852(15) 0.0447(9) Uani 1 1 d .
O8 O 0.3600(3) 0.51987(18) 0.41965(15) 0.0515(9) Uani 1 1 d .
O9 O 0.1494(3) 0.56727(16) 0.40961(14) 0.0472(9) Uani 1 1 d .
O10 O 0.2914(3) 0.41501(14) 0.27687(17) 0.0477(8) Uani 1 1 d .
O11 O 0.3765(3) 0.36561(18) 0.37013(16) 0.0537(10) Uani 1 1 d .
O12 O 0.1788(4) 0.32503(17) 0.33246(19) 0.0617(11) Uani 1 1 d .
O13 O 0.4659(3) 0.61406(16) 0.24688(16) 0.0508(10) Uani 1 1 d .
H13F H 0.4341 0.6507 0.2546 0.061 Uiso 1 1 d R
H13G H 0.5437 0.6148 0.2556 0.061 Uiso 1 1 d R
O14 O 0.2049(3) 0.61118(17) 0.21416(18) 0.0594(11) Uani 1 1 d .
H14E H 0.1287 0.6127 0.2030 0.071 Uiso 1 1 d R
H14F H 0.2248 0.6478 0.2282 0.071 Uiso 1 1 d R
O15 O 0.5487(3) 0.48706(17) 0.26223(17) 0.0607(11) Uani 1 1 d .
H15C H 0.5985 0.5191 0.2651 0.073 Uiso 1 1 d R
H15D H 0.5928 0.4529 0.2596 0.073 Uiso 1 1 d R
O16 O 0.9325(4) 0.46559(19) 0.2777(2) 0.0793(12) Uani 1 1 d .
H16F H 0.8854 0.4988 0.2765 0.095 Uiso 1 1 d R
H16G H 0.9823 0.4669 0.2489 0.095 Uiso 1 1 d R
O17 O 0.9613(4) 0.6031(2) 0.1732(3) 0.0955(16) Uani 1 1 d .
H17F H 0.9063 0.5995 0.1997 0.115 Uiso 1 1 d R
H17G H 1.0034 0.5682 0.1718 0.115 Uiso 1 1 d R
O18 O 0.2903(4) 0.88728(19) 0.2452(2) 0.0949(19) Uani 1 1 d .
H18C H 0.2811 0.8469 0.2505 0.114 Uiso 1 1 d R
H18D H 0.2184 0.9041 0.2393 0.114 Uiso 1 1 d R
P1 P 0.40003(13) 0.54214(7) 0.06753(6) 0.0402(3) Uani 1 1 d .
P2 P 0.44400(13) 0.40603(6) 0.10391(6) 0.0417(3) Uani 1 1 d .
P3 P 0.24579(12) 0.52307(7) 0.37792(5) 0.0376(3) Uani 1 1 d .
P4 P 0.26150(13) 0.38704(6) 0.33341(6) 0.0399(3) Uani 1 1 d .
C1 C 0.3622(5) 0.4600(2) 0.0559(2) 0.0433(13) Uani 1 1 d .
H1A H 0.3828 0.4486 0.0163 0.052 Uiso 1 1 calc R
H1B H 0.2722 0.4541 0.0609 0.052 Uiso 1 1 calc R
C2 C 0.2070(7) 0.6228(4) 0.0536(3) 0.075(2) Uani 1 1 d .
H2 H 0.2088 0.6219 0.0959 0.090 Uiso 1 1 calc R
C3 C 0.0846(8) 0.5963(5) 0.0317(5) 0.127(4) Uani 1 1 d .
H3A H 0.0818 0.6000 -0.0096 0.190 Uiso 1 1 calc R
H3B H 0.0161 0.6203 0.0483 0.190 Uiso 1 1 calc R
H3C H 0.0774 0.5517 0.0425 0.190 Uiso 1 1 calc R
C4 C 0.2331(10) 0.6901(4) 0.0318(5) 0.161(5) Uani 1 1 d .
H4A H 0.2920 0.7110 0.0572 0.241 Uiso 1 1 calc R
H4B H 0.1560 0.7143 0.0308 0.241 Uiso 1 1 calc R
H4C H 0.2680 0.6878 -0.0064 0.241 Uiso 1 1 calc R
C5 C 0.6055(7) 0.6059(4) 0.0415(4) 0.086(2) Uani 1 1 d .
H5 H 0.5535 0.6421 0.0548 0.104 Uiso 1 1 calc R
C6 C 0.6520(12) 0.6205(5) -0.0149(5) 0.184(6) Uani 1 1 d .
H6A H 0.6718 0.5810 -0.0348 0.276 Uiso 1 1 calc R
H6B H 0.7265 0.6465 -0.0117 0.276 Uiso 1 1 calc R
H6C H 0.5890 0.6437 -0.0362 0.276 Uiso 1 1 calc R
C7 C 0.7049(10) 0.5961(6) 0.0815(6) 0.168(5) Uani 1 1 d .
H7A H 0.7556 0.5603 0.0691 0.251 Uiso 1 1 calc R
H7B H 0.6703 0.5871 0.1190 0.251 Uiso 1 1 calc R
H7C H 0.7559 0.6344 0.0835 0.251 Uiso 1 1 calc R
C8 C 0.6820(7) 0.3668(4) 0.1040(3) 0.087(2) Uani 1 1 d .
H8 H 0.6540 0.3484 0.1408 0.104 Uiso 1 1 calc R
C9 C 0.7899(8) 0.4117(5) 0.1149(5) 0.143(4) Uani 1 1 d .
H9A H 0.8169 0.4304 0.0790 0.215 Uiso 1 1 calc R
H9B H 0.8584 0.3882 0.1319 0.215 Uiso 1 1 calc R
H9C H 0.7636 0.4454 0.1407 0.215 Uiso 1 1 calc R
C10 C 0.7083(10) 0.3131(4) 0.0623(5) 0.154(5) Uani 1 1 d .
H10A H 0.6307 0.2988 0.0453 0.232 Uiso 1 1 calc R
H10B H 0.7472 0.2778 0.0825 0.232 Uiso 1 1 calc R
H10C H 0.7638 0.3284 0.0325 0.232 Uiso 1 1 calc R
C11 C 0.3068(6) 0.3022(3) 0.1303(3) 0.0707(19) Uani 1 1 d .
H11 H 0.2873 0.3299 0.1635 0.085 Uiso 1 1 calc R
C12 C 0.1917(11) 0.2909(6) 0.0989(5) 0.180(6) Uani 1 1 d .
H12A H 0.2094 0.2659 0.0649 0.270 Uiso 1 1 calc R
H12B H 0.1553 0.3315 0.0879 0.270 Uiso 1 1 calc R
H12C H 0.1336 0.2677 0.1231 0.270 Uiso 1 1 calc R
C13 C 0.3663(12) 0.2461(5) 0.1510(6) 0.192(6) Uani 1 1 d .
H13A H 0.3982 0.2214 0.1190 0.288 Uiso 1 1 calc R
H13B H 0.3067 0.2205 0.1722 0.288 Uiso 1 1 calc R
H13C H 0.4347 0.2580 0.1759 0.288 Uiso 1 1 calc R
C14 C 0.1831(4) 0.4442(2) 0.3796(2) 0.0418(13) Uani 1 1 d .
H14A H 0.0950 0.4462 0.3685 0.050 Uiso 1 1 calc R
H14B H 0.1867 0.4284 0.4190 0.050 Uiso 1 1 calc R
C15 C 0.4569(7) 0.5708(4) 0.4193(3) 0.079(2) Uani 1 1 d .
H15 H 0.4540 0.5942 0.3825 0.095 Uiso 1 1 calc R
C16 C 0.5786(8) 0.5391(5) 0.4256(5) 0.149(5) Uani 1 1 d .
H16A H 0.5850 0.5206 0.4635 0.224 Uiso 1 1 calc R
H16B H 0.6447 0.5702 0.4203 0.224 Uiso 1 1 calc R
H16C H 0.5864 0.5056 0.3971 0.224 Uiso 1 1 calc R
C17 C 0.4275(9) 0.6159(5) 0.4676(5) 0.147(4) Uani 1 1 d .
H17A H 0.4274 0.5925 0.5035 0.220 Uiso 1 1 calc R
H17B H 0.3461 0.6349 0.4615 0.220 Uiso 1 1 calc R
H17C H 0.4900 0.6494 0.4691 0.220 Uiso 1 1 calc R
C18 C 0.0397(6) 0.5951(3) 0.3795(3) 0.0623(17) Uani 1 1 d .
H18 H 0.0297 0.5740 0.3419 0.075 Uiso 1 1 calc R
C19 C 0.0634(9) 0.6632(4) 0.3708(5) 0.132(4) Uani 1 1 d .
H19A H 0.0621 0.6851 0.4074 0.198 Uiso 1 1 calc R
H19B H -0.0006 0.6810 0.3462 0.198 Uiso 1 1 calc R
H19C H 0.1443 0.6688 0.3530 0.198 Uiso 1 1 calc R
C20 C -0.0723(7) 0.5827(5) 0.4150(4) 0.119(3) Uani 1 1 d .
H20A H -0.0635 0.6041 0.4516 0.179 Uiso 1 1 calc R
H20B H -0.0812 0.5370 0.4211 0.179 Uiso 1 1 calc R
H20C H -0.1456 0.5989 0.3955 0.179 Uiso 1 1 calc R
C21 C 0.4800(6) 0.3253(3) 0.3481(3) 0.0689(19) Uani 1 1 d .
H21 H 0.4945 0.3352 0.3072 0.083 Uiso 1 1 calc R
C22 C 0.4456(9) 0.2549(4) 0.3544(5) 0.126(3) Uani 1 1 d .
H22A H 0.4388 0.2442 0.3947 0.189 Uiso 1 1 calc R
H22B H 0.5096 0.2286 0.3368 0.189 Uiso 1 1 calc R
H22C H 0.3664 0.2470 0.3356 0.189 Uiso 1 1 calc R
C23 C 0.5920(7) 0.3421(5) 0.3815(4) 0.117(3) Uani 1 1 d .
H23A H 0.6064 0.3878 0.3790 0.176 Uiso 1 1 calc R
H23B H 0.6635 0.3194 0.3663 0.176 Uiso 1 1 calc R
H23C H 0.5797 0.3301 0.4212 0.176 Uiso 1 1 calc R
C24 C 0.0547(7) 0.3172(3) 0.3056(3) 0.076(2) Uani 1 1 d .
H24 H 0.0155 0.3598 0.3013 0.091 Uiso 1 1 calc R
C25 C 0.0651(10) 0.2882(6) 0.2509(5) 0.159(5) Uani 1 1 d .
H25A H 0.1111 0.2485 0.2542 0.238 Uiso 1 1 calc R
H25B H 0.1087 0.3169 0.2251 0.238 Uiso 1 1 calc R
H25C H -0.0175 0.2795 0.2359 0.238 Uiso 1 1 calc R
C26 C -0.0223(9) 0.2781(5) 0.3444(5) 0.145(4) Uani 1 1 d .
H26A H -0.1066 0.2755 0.3295 0.217 Uiso 1 1 calc R
H26B H -0.0237 0.2975 0.3820 0.217 Uiso 1 1 calc R
H26C H 0.0127 0.2354 0.3470 0.217 Uiso 1 1 calc R

loop_
_atom_site_aniso_label
_atom_site_aniso_U_11
_atom_site_aniso_U_22
_atom_site_aniso_U_33
_atom_site_aniso_U_23
_atom_site_aniso_U_13
_atom_site_aniso_U_12
Nd1 0.03461(12) 0.03575(12) 0.02378(12) -0.00085(12) -0.00091(12) 0.00185(11)
Cl1 0.0389(7) 0.0661(10) 0.0631(10) -0.0069(7) -0.0095(6) -0.0070(6)
Cl2 0.0906(13) 0.0466(9) 0.165(2) -0.0131(11) 0.0002(14) 0.0079(8)
Cl3 0.0502(8) 0.0722(10) 0.1392(18) -0.0218(12) -0.0095(12) -0.0014(7)
O1 0.052(2) 0.042(2) 0.029(2) 0.0014(15) 0.0012(16) 0.0011(16)
O2 0.078(3) 0.066(3) 0.034(2) -0.0013(19) -0.0054(19) 0.025(2)
O3 0.063(3) 0.057(2) 0.053(3) -0.002(2) 0.020(2) -0.010(2)
O4 0.052(2) 0.047(2) 0.0255(19) -0.0004(15) 0.0012(16) 0.0043(16)
O5 0.060(3) 0.064(2) 0.047(3) 0.006(2) 0.014(2) 0.014(2)
O6 0.106(4) 0.047(2) 0.053(3) -0.0099(19) 0.012(2) -0.019(2)
O7 0.063(2) 0.0411(19) 0.030(2) -0.0058(16) 0.0107(17) -0.0005(17)
O8 0.044(2) 0.062(2) 0.049(2) -0.0014(19) -0.0032(17) -0.008(2)
O9 0.048(2) 0.060(2) 0.034(2) -0.0030(16) 0.0029(19) 0.0129(19)
O10 0.069(2) 0.0392(18) 0.034(2) 0.0014(18) 0.005(2) 0.0003(15)
O11 0.052(2) 0.063(2) 0.046(2) 0.0051(19) 0.0059(18) 0.0180(18)
O12 0.065(3) 0.045(2) 0.074(3) 0.004(2) 0.003(2) -0.0075(19)
O13 0.044(2) 0.041(2) 0.068(3) -0.0047(17) -0.0091(18) 0.0007(16)
O14 0.053(2) 0.057(2) 0.069(3) -0.017(2) -0.020(2) 0.0149(16)
O15 0.046(2) 0.0440(19) 0.092(3) -0.012(2) -0.0248(19) 0.0063(17)
O16 0.067(3) 0.078(3) 0.093(3) 0.010(3) 0.007(3) 0.011(2)
O17 0.063(3) 0.100(4) 0.123(5) 0.024(3) -0.007(3) 0.015(3)
O18 0.064(3) 0.050(2) 0.171(6) 0.005(3) -0.001(3) -0.005(2)
P1 0.0482(8) 0.0464(8) 0.0261(7) 0.0013(6) 0.0016(6) 0.0000(6)
P2 0.0528(8) 0.0388(7) 0.0333(8) -0.0049(6) 0.0076(7) 0.0003(6)
P3 0.0393(7) 0.0452(8) 0.0284(7) -0.0012(6) 0.0057(5) 0.0042(6)
P4 0.0448(8) 0.0375(7) 0.0376(8) 0.0045(6) -0.0015(6) -0.0014(6)
C1 0.048(3) 0.055(3) 0.027(3) -0.002(2) -0.002(2) 0.004(2)
C2 0.087(5) 0.091(5) 0.047(4) -0.013(4) -0.007(4) 0.042(4)
C3 0.080(6) 0.185(10) 0.115(8) -0.007(8) 0.008(6) 0.021(6)
C4 0.188(12) 0.076(7) 0.219(14) -0.023(7) -0.010(11) 0.037(6)
C5 0.079(5) 0.083(5) 0.096(7) 0.003(5) 0.028(5) -0.011(4)
C6 0.211(13) 0.160(10) 0.182(13) 0.048(9) 0.068(11) -0.080(10)
C7 0.126(10) 0.188(12) 0.189(14) 0.003(10) -0.033(9) -0.032(8)
C8 0.087(6) 0.103(6) 0.069(5) 0.019(4) 0.014(4) 0.034(5)
C9 0.072(6) 0.206(12) 0.152(10) 0.051(9) -0.001(6) -0.012(7)
C10 0.164(10) 0.137(9) 0.163(11) -0.008(8) 0.029(8) 0.098(8)
C11 0.087(5) 0.059(4) 0.066(5) 0.006(3) 0.000(4) -0.026(3)
C12 0.189(12) 0.213(13) 0.138(11) 0.037(9) -0.033(9) -0.115(11)
C13 0.188(12) 0.148(9) 0.240(16) 0.119(10) 0.036(12) 0.021(9)
C14 0.034(3) 0.052(3) 0.039(3) 0.007(2) 0.004(2) 0.003(2)
C15 0.064(5) 0.107(6) 0.066(5) -0.004(4) -0.009(4) -0.027(4)
C16 0.065(6) 0.167(10) 0.216(13) -0.063(9) -0.004(6) -0.023(6)
C17 0.108(7) 0.130(8) 0.203(12) -0.080(9) 0.000(8) -0.035(6)
C18 0.063(4) 0.075(4) 0.049(4) 0.008(3) 0.003(3) 0.024(3)
C19 0.126(8) 0.098(7) 0.173(11) 0.035(7) 0.030(7) 0.036(6)
C20 0.062(5) 0.178(9) 0.117(8) 0.036(7) 0.001(5) 0.019(5)
C21 0.067(4) 0.085(5) 0.055(4) 0.010(3) 0.009(3) 0.029(4)
C22 0.142(8) 0.090(7) 0.146(10) -0.007(6) 0.008(7) 0.044(6)
C23 0.068(5) 0.186(10) 0.098(7) -0.015(6) -0.017(5) 0.049(5)
C24 0.089(5) 0.057(4) 0.081(5) -0.012(4) -0.012(4) -0.019(4)
C25 0.141(9) 0.208(12) 0.127(10) -0.044(9) -0.004(8) -0.061(9)
C26 0.117(8) 0.181(11) 0.136(10) -0.026(8) 0.031(7) -0.059(8)

loop_
_atom_type_symbol
_atom_type_description
_atom_type_scat_dispersion_real
_atom_type_scat_dispersion_imag
_atom_type_scat_source
C C 0.0033 0.0016 'International Tables Vol C Tables 4.2.6.8 and 6.1.1.4'
H H 0.0000 0.0000 'International Tables Vol C Tables 4.2.6.8 and 6.1.1.4'
O O 0.0106 0.0060 'International Tables Vol C Tables 4.2.6.8 and 6.1.1.4'
P P 0.1023 0.0942 'International Tables Vol C Tables 4.2.6.8 and 6.1.1.4'
Cl Cl 0.1484 0.1585 'International Tables Vol C Tables 4.2.6.8 and 6.1.1.4'
Nd Nd -0.1943 3.0179 'International Tables Vol C Tables 4.2.6.8 and 6.1.1.4'

loop_
_geom_angle_atom_site_label_1
_geom_angle_atom_site_label_2
_geom_angle_atom_site_label_3
_geom_angle
O7 Nd1 O1 143.20(11)
O7 Nd1 O15 89.56(13)
O1 Nd1 O15 101.76(12)
O7 Nd1 O4 144.08(11)
O1 Nd1 O4 72.12(11)
O15 Nd1 O4 71.73(12)
O7 Nd1 O14 72.25(13)
O1 Nd1 O14 76.51(12)
O15 Nd1 O14 138.83(11)
O4 Nd1 O14 140.70(12)
O7 Nd1 O10 71.48(12)
O1 Nd1 O10 144.78(12)
O15 Nd1 O10 79.16(12)
O4 Nd1 O10 74.96(11)
O14 Nd1 O10 125.65(12)
O7 Nd1 O13 75.55(12)
O1 Nd1 O13 76.16(12)
O15 Nd1 O13 69.06(11)
O4 Nd1 O13 122.11(11)
O14 Nd1 O13 70.71(12)
O10 Nd1 O13 133.81(12)
O7 Nd1 Cl1 105.15(9)
O1 Nd1 Cl1 84.23(9)
O15 Nd1 Cl1 146.84(9)
O4 Nd1 Cl1 79.48(8)
O14 Nd1 Cl1 74.32(9)
O10 Nd1 Cl1 77.76(9)
O13 Nd1 Cl1 142.94(8)
P1 O1 Nd1 141.1(2)
C2 O2 P1 124.2(4)
C5 O3 P1 123.7(4)
P2 O4 Nd1 141.2(2)
C8 O5 P2 123.0(4)
C11 O6 P2 124.9(4)
P3 O7 Nd1 147.5(2)
C15 O8 P3 120.8(4)
C18 O9 P3 121.8(3)
P4 O10 Nd1 145.7(2)
C21 O11 P4 124.1(4)
C24 O12 P4 127.2(4)
Nd1 O13 H13F 124.8
Nd1 O13 H13G 125.3
H13F O13 H13G 108.7
Nd1 O14 H14E 128.2
Nd1 O14 H14F 122.4
H14E O14 H14F 108.6
Nd1 O15 H15C 113.7
Nd1 O15 H15D 131.7
H15C O15 H15D 108.2
H16F O16 H16G 108.4
H17F O17 H17G 108.4
H18C O18 H18D 108.7
O1 P1 O3 115.6(2)
O1 P1 O2 113.5(2)
O3 P1 O2 104.1(2)
O1 P1 C1 112.3(2)
O3 P1 C1 103.1(2)
O2 P1 C1 107.3(2)
O4 P2 O6 113.8(2)
O4 P2 O5 116.0(2)
O6 P2 O5 104.9(2)
O4 P2 C1 111.1(2)
O6 P2 C1 107.2(2)
O5 P2 C1 102.8(2)
O7 P3 O8 115.8(2)
O7 P3 O9 113.4(2)
O8 P3 O9 104.3(2)
O7 P3 C14 111.9(2)
O8 P3 C14 104.0(2)
O9 P3 C14 106.6(2)
O10 P4 O11 115.5(2)
O10 P4 O12 115.8(2)
O11 P4 O12 102.5(2)
O10 P4 C14 111.8(2)
O11 P4 C14 103.2(2)
O12 P4 C14 106.8(2)
P1 C1 P2 113.1(3)
P1 C1 H1A 109.0
P2 C1 H1A 109.0
P1 C1 H1B 109.0
P2 C1 H1B 109.0
H1A C1 H1B 107.8
O2 C2 C3 107.9(6)
O2 C2 C4 105.1(7)
C3 C2 C4 112.7(7)
O2 C2 H2 110.3
C3 C2 H2 110.3
C4 C2 H2 110.3
C2 C3 H3A 109.5
C2 C3 H3B 109.5
H3A C3 H3B 109.5
C2 C3 H3C 109.5
H3A C3 H3C 109.5
H3B C3 H3C 109.5
C2 C4 H4A 109.5
C2 C4 H4B 109.5
H4A C4 H4B 109.5
C2 C4 H4C 109.5
H4A C4 H4C 109.5
H4B C4 H4C 109.5
C7 C5 C6 111.7(9)
C7 C5 O3 111.1(7)
C6 C5 O3 107.7(8)
C7 C5 H5 108.8
C6 C5 H5 108.8
O3 C5 H5 108.8
C5 C6 H6A 109.5
C5 C6 H6B 109.5
H6A C6 H6B 109.5
C5 C6 H6C 109.5
H6A C6 H6C 109.5
H6B C6 H6C 109.5
C5 C7 H7A 109.5
C5 C7 H7B 109.5
H7A C7 H7B 109.5
C5 C7 H7C 109.5
H7A C7 H7C 109.5
H7B C7 H7C 109.5
O5 C8 C10 107.1(7)
O5 C8 C9 106.9(6)
C10 C8 C9 115.3(8)
O5 C8 H8 109.1
C10 C8 H8 109.1
C9 C8 H8 109.1
C8 C9 H9A 109.5
C8 C9 H9B 109.5
H9A C9 H9B 109.5
C8 C9 H9C 109.5
H9A C9 H9C 109.5
H9B C9 H9C 109.5
C8 C10 H10A 109.5
C8 C10 H10B 109.5
H10A C10 H10B 109.5
C8 C10 H10C 109.5
H10A C10 H10C 109.5
H10B C10 H10C 109.5
C13 C11 C12 114.8(9)
C13 C11 O6 109.4(7)
C12 C11 O6 108.2(7)
C13 C11 H11 108.1
C12 C11 H11 108.1
O6 C11 H11 108.1
C11 C12 H12A 109.5
C11 C12 H12B 109.5
H12A C12 H12B 109.5
C11 C12 H12C 109.5
H12A C12 H12C 109.5
H12B C12 H12C 109.5
C11 C13 H13A 109.5
C11 C13 H13B 109.5
H13A C13 H13B 109.5
C11 C13 H13C 109.5
H13A C13 H13C 109.5
H13B C13 H13C 109.5
P3 C14 P4 114.9(3)
P3 C14 H14A 108.5
P4 C14 H14A 108.5
P3 C14 H14B 108.5
P4 C14 H14B 108.5
H14A C14 H14B 107.5
C16 C15 O8 107.2(7)
C16 C15 C17 113.1(7)
O8 C15 C17 107.3(6)
C16 C15 H15 109.7
O8 C15 H15 109.7
C17 C15 H15 109.7
C15 C16 H16A 109.5
C15 C16 H16B 109.5
H16A C16 H16B 109.5
C15 C16 H16C 109.5
H16A C16 H16C 109.5
H16B C16 H16C 109.5
C15 C17 H17A 109.5
C15 C17 H17B 109.5
H17A C17 H17B 109.5
C15 C17 H17C 109.5
H17A C17 H17C 109.5
H17B C17 H17C 109.5
C19 C18 C20 112.9(7)
C19 C18 O9 108.0(6)
C20 C18 O9 108.0(5)
C19 C18 H18 109.3
C20 C18 H18 109.3
O9 C18 H18 109.3
C18 C19 H19A 109.5
C18 C19 H19B 109.5
H19A C19 H19B 109.5
C18 C19 H19C 109.5
H19A C19 H19C 109.5
H19B C19 H19C 109.5
C18 C20 H20A 109.5
C18 C20 H20B 109.5
H20A C20 H20B 109.5
C18 C20 H20C 109.5
H20A C20 H20C 109.5
H20B C20 H20C 109.5
C23 C21 O11 106.8(6)
C23 C21 C22 112.2(7)
O11 C21 C22 109.5(6)
C23 C21 H21 109.4
O11 C21 H21 109.4
C22 C21 H21 109.4
C21 C22 H22A 109.5
C21 C22 H22B 109.5
H22A C22 H22B 109.5
C21 C22 H22C 109.5
H22A C22 H22C 109.5
H22B C22 H22C 109.5
C21 C23 H23A 109.5
C21 C23 H23B 109.5
H23A C23 H23B 109.5
C21 C23 H23C 109.5
H23A C23 H23C 109.5
H23B C23 H23C 109.5
C25 C24 C26 111.2(7)
C25 C24 O12 111.0(7)
C26 C24 O12 107.7(7)
C25 C24 H24 109.0
C26 C24 H24 109.0
O12 C24 H24 109.0
C24 C25 H25A 109.5
C24 C25 H25B 109.5
H25A C25 H25B 109.5
C24 C25 H25C 109.5
H25A C25 H25C 109.5
H25B C25 H25C 109.5
C24 C26 H26A 109.5
C24 C26 H26B 109.5
H26A C26 H26B 109.5
C24 C26 H26C 109.5
H26A C26 H26C 109.5
H26B C26 H26C 109.5

loop_
_geom_bond_atom_site_label_1
_geom_bond_atom_site_label_2
_geom_bond_distance
Nd1 O7 2.402(3)
Nd1 O1 2.435(3)
Nd1 O15 2.437(3)
Nd1 O4 2.460(3)
Nd1 O14 2.477(3)
Nd1 O10 2.477(3)
Nd1 O13 2.490(3)
Nd1 Cl1 2.8178(13)
O1 P1 1.465(4)
O2 C2 1.454(7)
O2 P1 1.559(4)
O3 C5 1.430(8)
O3 P1 1.541(4)
O4 P2 1.471(3)
O5 C8 1.471(8)
O5 P2 1.549(4)
O6 C11 1.467(7)
O6 P2 1.540(4)
O7 P3 1.473(4)
O8 C15 1.473(7)
O8 P3 1.552(3)
O9 C18 1.474(7)
O9 P3 1.556(4)
O10 P4 1.465(4)
O11 C21 1.470(7)
O11 P4 1.552(4)
O12 C24 1.466(8)
O12 P4 1.555(4)
O13 H13F 0.8500
O13 H13G 0.8500
O14 H14E 0.8500
O14 H14F 0.8501
O15 H15C 0.8499
O15 H15D 0.8501
O16 H16F 0.8498
O16 H16G 0.8502
O17 H17F 0.8501
O17 H17G 0.8499
O18 H18C 0.8500
O18 H18D 0.8500
P1 C1 1.768(5)
P2 C1 1.798(5)
P3 C14 1.763(5)
P4 C14 1.798(5)
C1 H1A 0.9700
C1 H1B 0.9700
C2 C3 1.498(10)
C2 C4 1.505(11)
C2 H2 0.9800
C3 H3A 0.9600
C3 H3B 0.9600
C3 H3C 0.9600
C4 H4A 0.9600
C4 H4B 0.9600
C4 H4C 0.9600
C5 C7 1.418(12)
C5 C6 1.427(12)
C5 H5 0.9800
C6 H6A 0.9600
C6 H6B 0.9600
C6 H6C 0.9600
C7 H7A 0.9600
C7 H7B 0.9600
C7 H7C 0.9600
C8 C10 1.496(11)
C8 C9 1.496(11)
C8 H8 0.9800
C9 H9A 0.9600
C9 H9B 0.9600
C9 H9C 0.9600
C10 H10A 0.9600
C10 H10B 0.9600
C10 H10C 0.9600
C11 C13 1.406(11)
C11 C12 1.440(12)
C11 H11 0.9800
C12 H12A 0.9600
C12 H12B 0.9600
C12 H12C 0.9600
C13 H13A 0.9600
C13 H13B 0.9600
C13 H13C 0.9600
C14 H14A 0.9700
C14 H14B 0.9700
C15 C16 1.458(11)
C15 C17 1.489(11)
C15 H15 0.9800
C16 H16A 0.9600
C16 H16B 0.9600
C16 H16C 0.9600
C17 H17A 0.9600
C17 H17B 0.9600
C17 H17C 0.9600
C18 C19 1.445(10)
C18 C20 1.468(10)
C18 H18 0.9800
C19 H19A 0.9600
C19 H19B 0.9600
C19 H19C 0.9600
C20 H20A 0.9600
C20 H20B 0.9600
C20 H20C 0.9600
C21 C23 1.460(10)
C21 C22 1.508(10)
C21 H21 0.9800
C22 H22A 0.9600
C22 H22B 0.9600
C22 H22C 0.9600
C23 H23A 0.9600
C23 H23B 0.9600
C23 H23C 0.9600
C24 C25 1.404(11)
C24 C26 1.458(11)
C24 H24 0.9800
C25 H25A 0.9600
C25 H25B 0.9600
C25 H25C 0.9600
C26 H26A 0.9600
C26 H26B 0.9600
C26 H26C 0.9600

loop_
_geom_torsion_atom_site_label_1
_geom_torsion_atom_site_label_2
_geom_torsion_atom_site_label_3
_geom_torsion_atom_site_label_4
_geom_torsion
O7 Nd1 O1 P1 -152.2(3)
O15 Nd1 O1 P1 102.4(3)
O4 Nd1 O1 P1 36.3(3)
O14 Nd1 O1 P1 -119.8(3)
O10 Nd1 O1 P1 14.6(4)
O13 Nd1 O1 P1 167.2(3)
Cl1 Nd1 O1 P1 -44.5(3)
O7 Nd1 O4 P2 160.0(3)
O1 Nd1 O4 P2 -28.6(3)
O15 Nd1 O4 P2 -138.0(4)
O14 Nd1 O4 P2 10.0(4)
O10 Nd1 O4 P2 138.6(3)
O13 Nd1 O4 P2 -88.7(3)
Cl1 Nd1 O4 P2 58.6(3)
O1 Nd1 O7 P3 -174.0(3)
O15 Nd1 O7 P3 -64.8(4)
O4 Nd1 O7 P3 -7.8(5)
O14 Nd1 O7 P3 152.8(4)
O10 Nd1 O7 P3 13.9(4)
O13 Nd1 O7 P3 -133.2(4)
Cl1 Nd1 O7 P3 85.1(4)
O7 Nd1 O10 P4 -11.1(3)
O1 Nd1 O10 P4 177.2(3)
O15 Nd1 O10 P4 82.1(4)
O4 Nd1 O10 P4 155.9(4)
O14 Nd1 O10 P4 -61.6(4)
O13 Nd1 O10 P4 35.6(4)
Cl1 Nd1 O10 P4 -121.8(4)
Nd1 O1 P1 O3 -125.2(3)
Nd1 O1 P1 O2 114.6(3)
Nd1 O1 P1 C1 -7.3(4)
C5 O3 P1 O1 -47.9(6)
C5 O3 P1 O2 77.3(6)
C5 O3 P1 C1 -170.8(5)
C2 O2 P1 O1 -15.1(6)
C2 O2 P1 O3 -141.6(5)
C2 O2 P1 C1 109.6(5)
Nd1 O4 P2 O6 -125.5(3)
Nd1 O4 P2 O5 112.6(3)
Nd1 O4 P2 C1 -4.3(4)
C11 O6 P2 O4 18.1(6)
C11 O6 P2 O5 145.9(5)
C11 O6 P2 C1 -105.2(5)
C8 O5 P2 O4 59.9(5)
C8 O5 P2 O6 -66.6(5)
C8 O5 P2 C1 -178.7(5)
Nd1 O7 P3 O8 84.8(4)
Nd1 O7 P3 O9 -154.7(4)
Nd1 O7 P3 C14 -34.1(5)
C15 O8 P3 O7 41.1(5)
C15 O8 P3 O9 -84.1(5)
C15 O8 P3 C14 164.3(4)
C18 O9 P3 O7 39.0(5)
C18 O9 P3 O8 165.7(4)
C18 O9 P3 C14 -84.6(5)
Nd1 O10 P4 O11 -88.2(4)
Nd1 O10 P4 O12 151.9(3)
Nd1 O10 P4 C14 29.3(4)
C21 O11 P4 O10 -49.2(5)
C21 O11 P4 O12 77.7(5)
C21 O11 P4 C14 -171.5(4)
C24 O12 P4 O10 -55.7(6)
C24 O12 P4 O11 177.6(5)
C24 O12 P4 C14 69.5(6)
O1 P1 C1 P2 -46.0(4)
O3 P1 C1 P2 79.1(3)
O2 P1 C1 P2 -171.3(3)
O4 P2 C1 P1 50.3(4)
O6 P2 C1 P1 175.3(3)
O5 P2 C1 P1 -74.4(3)
P1 O2 C2 C3 -117.2(6)
P1 O2 C2 C4 122.4(6)
P1 O3 C5 C7 100.6(8)
P1 O3 C5 C6 -136.8(7)
P2 O5 C8 C10 108.3(7)
P2 O5 C8 C9 -127.6(6)
P2 O6 C11 C13 -117.3(8)
P2 O6 C11 C12 116.9(8)
O7 P3 C14 P4 43.7(3)
O8 P3 C14 P4 -82.0(3)
O9 P3 C14 P4 168.2(3)
O10 P4 C14 P3 -42.3(4)
O11 P4 C14 P3 82.4(3)
O12 P4 C14 P3 -170.0(3)
P3 O8 C15 C16 -139.5(6)
P3 O8 C15 C17 98.7(7)
P3 O9 C18 C19 -106.5(6)
P3 O9 C18 C20 131.1(6)
P4 O11 C21 C23 152.0(5)
P4 O11 C21 C22 -86.4(7)
P4 O12 C24 C25 98.0(8)
P4 O12 C24 C26 -140.1(6)
